data_7123456
loop_
_publ_author_name
'Nan, Zi-Ang'
'Xiao, Ying'
'Liu, Xiyan'
'Wang, Tan'
'Cheng, Xiaoling'
'Yang, Yang'
'Lei, Zhen'
'Wang, Quan-Ming'

_publ_section_title
;
 Monitoring the Growth of Ag-S Clusters through Crystallization of
 Intermediate Clusters
;
_journal_name_full 'Chemical Communications'
_journal_paper_doi 10.1039/C9CC03533H
_journal_year 2019
_chemical_formula_moiety 'C27 H45 Ag7 F6 N1.5 O4 S5'
_chemical_formula_sum 'C27 H51 Ag7 F6 N1.5 O4 S5'
_chemical_formula_weight 1490.08
_chemical_name_systematic
;
 ?
;
_space_group_crystal_system monoclinic
_space_group_IT_number 15
_space_group_name_Hall '-C 2yc'
_space_group_name_H-M_alt 'C 1 2/c 1'
_symmetry_space_group_name_Hall '-C 2yc'
_symmetry_space_group_name_H-M 'C 1 2/c 1'
_atom_sites_solution_hydrogens geom
_audit_creation_date 2015-10-30
_audit_creation_method
;
Olex2 1.2
(compiled 2015.09.30 svn.r3233 for OlexSys, GUI svn.r5103)
;
_audit_update_record
;
2019-03-31 deposited with the CCDC.    2019-05-14 downloaded from the CCDC.
;
_cell_angle_alpha 90
_cell_angle_beta 111.162(15)
_cell_angle_gamma 90
_cell_formula_units_Z 8
_cell_length_a 25.722(4)
_cell_length_b 14.7379(8)
_cell_length_c 25.503(3)
_cell_measurement_temperature 293(2)
_cell_volume 9016(2)
_computing_molecular_graphics 'Olex2 (Dolomanov et al., 2009)'
_computing_publication_material 'Olex2 (Dolomanov et al., 2009)'
_computing_structure_refinement 'ShelXL (Sheldrick, 2015)'
_diffrn_ambient_temperature 293(2)
_diffrn_measured_fraction_theta_full 0.998
_diffrn_measured_fraction_theta_max 0.857
_diffrn_measurement_device_type 'multiwire proportional'
_diffrn_measurement_method 'phi and omega scans'
_diffrn_radiation_monochromator graphite
_diffrn_radiation_type MoK\a
_diffrn_radiation_wavelength 0.71073
_diffrn_reflns_av_R_equivalents 0.0865
_diffrn_reflns_av_unetI/netI 0.1637
_diffrn_reflns_Laue_measured_fraction_full 0.998
_diffrn_reflns_Laue_measured_fraction_max 0.857
_diffrn_reflns_limit_h_max 16
_diffrn_reflns_limit_h_min -33
_diffrn_reflns_limit_k_max 19
_diffrn_reflns_limit_k_min -17
_diffrn_reflns_limit_l_max 34
_diffrn_reflns_limit_l_min -28
_diffrn_reflns_number 20118
_diffrn_reflns_point_group_measured_fraction_full 0.998
_diffrn_reflns_point_group_measured_fraction_max 0.857
_diffrn_reflns_theta_full 26.000
_diffrn_reflns_theta_max 28.842
_diffrn_reflns_theta_min 2.861
_exptl_absorpt_coefficient_mu 3.265
_exptl_absorpt_correction_T_max 1.0000
_exptl_absorpt_correction_T_min 0.97911
_exptl_absorpt_correction_type multi-scan
_exptl_crystal_colour 'clear light yellow'
_exptl_crystal_colour_lustre clear
_exptl_crystal_colour_modifier light
_exptl_crystal_colour_primary yellow
_exptl_crystal_density_diffrn 2.196
_exptl_crystal_description block
_exptl_crystal_F_000 5748
_exptl_crystal_size_max 0.2
_exptl_crystal_size_mid 0.2
_exptl_crystal_size_min 0.2
_refine_diff_density_max 2.659
_refine_diff_density_min -1.315
_refine_diff_density_rms 0.197
_refine_ls_extinction_method none
_refine_ls_goodness_of_fit_ref 1.033
_refine_ls_hydrogen_treatment constr
_refine_ls_matrix_type full
_refine_ls_number_parameters 482
_refine_ls_number_reflns 10104
_refine_ls_number_restraints 35
_refine_ls_restrained_S_all 1.041
_refine_ls_R_factor_all 0.1755
_refine_ls_R_factor_gt 0.0841
_refine_ls_shift/su_max 0.000
_refine_ls_shift/su_mean 0.000
_refine_ls_structure_factor_coef Fsqd
_refine_ls_weighting_details 'w=1/[\s^2^(Fo^2^)+(0.0187P)^2^] where P=(Fo^2^+2Fc^2^)/3'
_refine_ls_weighting_scheme calc
_refine_ls_wR_factor_gt 0.1026
_refine_ls_wR_factor_ref 0.1281
_reflns_Friedel_coverage 0.000
_reflns_number_gt 5207
_reflns_number_total 10104
_reflns_threshold_expression 'I > 2\s(I)'
_cod_data_source_file c9cc03533h2.cif
_cod_data_source_block p
_cod_original_formula_sum 'C27 H51 Ag7 F6 N1.50 O4 S5'
_cod_database_code 7123456
_shelx_space_group_comment
;
The symmetry employed for this shelxl refinement is uniquely defined
by the following loop, which should always be used as a source of
symmetry information in preference to the above space-group names.
They are only intended as comments.
;
_olex2_refinement_description
;
1. Fixed Uiso
 At 1.5 times of:
  All C(H,H,H) groups
2. Restrained distances
 C0AA-N11
 1.15 with sigma of 0.02
 N11-C28
 2.69 with sigma of 0.02
 C0AA-C28
 1.54 with sigma of 0.02
3. Rigid bond restraints
 N2, N11, C0AA, C28, Ag6
 with sigma for 1-2 distances of 0.01 and sigma for 1-3 distances of 0.01
4. Uiso/Uaniso restraints and constraints
Uanis(F6A) \\sim Ueq: with sigma of 0.01 and sigma for terminal atoms of 0.02
Uanis(C29) \\sim Ueq: with sigma of 0.01 and sigma for terminal atoms of 0.02
Uanis(C0AA) \\sim Ueq, Uanis(N11) \\sim Ueq: with sigma of 0.01 and sigma for
terminal atoms of 0.02
5. Others
 Fixed Sof: N11(0.6) N2(0.4)
6.a Idealised Me refined as rotating group:
 C2(H2A,H2B,H2C), C3(H3A,H3B,H3C), C4(H4A,H4B,H4C), C12(H12A,H12B,H12C),
 C9(H9A,H9B,H9C), C16(H16A,H16B,H16C), C13(H13A,H13B,H13C), C10(H10A,H10B,H10C),
  C20(H20A,H20B,H20C), C21(H21A,H21B,H21C), C25(H25A,H25B,H25C), C23(H23A,H23B,
 H23C), C19(H19A,H19B,H19C), C24(H24A,H24B,H24C), C26(H26A,H26B,H26C)
;
_shelx_shelxl_version_number 2014/7
_olex2_submission_special_instructions 'No special instructions were received'

loop_
_space_group_symop_operation_xyz
'x, y, z'
'-x, y, -z+1/2'
'x+1/2, y+1/2, z'
'-x+1/2, y+1/2, -z+1/2'
'-x, -y, -z'
'x, -y, z-1/2'
'-x+1/2, -y+1/2, -z'
'x+1/2, -y+1/2, z-1/2'

loop_
_atom_site_label
_atom_site_type_symbol
_atom_site_fract_x
_atom_site_fract_y
_atom_site_fract_z
_atom_site_U_iso_or_equiv
_atom_site_adp_type
_atom_site_occupancy
_atom_site_site_symmetry_order
_atom_site_calc_flag
_atom_site_refinement_flags_posn
_atom_site_refinement_flags_adp
_atom_site_refinement_flags_occupancy
_atom_site_disorder_assembly
_atom_site_disorder_group
Ag1 Ag 0.0000 0.16216(9) 0.2500 0.0349(3) Uani 1 2 d S T P A .
Ag2 Ag -0.23234(4) 0.35807(6) 0.01318(3) 0.0333(2) Uani 1 1 d . . . . .
Ag3 Ag -0.09462(4) 0.30726(6) 0.09223(3) 0.0332(2) Uani 1 1 d . . . . .
Ag4 Ag 0.0000 0.43200(11) 0.2500 0.0447(4) Uani 1 2 d S T P . .
Ag5 Ag -0.20585(4) 0.25418(7) -0.07258(4) 0.0386(3) Uani 1 1 d . . . . .
Ag6 Ag 0.06040(4) 0.26563(7) 0.18440(4) 0.0459(3) Uani 1 1 d . U . . .
Ag7 Ag -0.31699(4) 0.31303(7) -0.16963(4) 0.0472(3) Uani 1 1 d . . . . .
Ag8 Ag -0.34757(4) 0.42666(7) -0.05379(4) 0.0462(3) Uani 1 1 d . . . . .
S9 S -0.12494(11) 0.2031(2) 0.01045(11) 0.0290(7) Uani 1 1 d . . . . .
S10 S -0.26226(12) 0.4081(2) -0.08219(12) 0.0307(7) Uani 1 1 d . . . . .
S11 S -0.00943(11) 0.3830(2) 0.15555(11) 0.0280(7) Uani 1 1 d . . . . .
S12 S -0.18684(11) 0.3301(2) 0.11050(11) 0.0284(7) Uani 1 1 d . . . . .
S13 S 0.09312(12) 0.1474(2) 0.25541(12) 0.0313(7) Uani 1 1 d . . . . .
C2 C -0.2494(5) 0.4508(8) 0.1429(6) 0.055(4) Uani 1 1 d . . . . .
H2A H -0.2713 0.4632 0.1043 0.083 Uiso 1 1 calc GR . . . .
H2B H -0.2515 0.5014 0.1658 0.083 Uiso 1 1 calc GR . . . .
H2C H -0.2634 0.3974 0.1549 0.083 Uiso 1 1 calc GR . . . .
C1 C -0.1918(4) 0.4363(8) 0.1488(4) 0.033(3) Uani 1 1 d . . . . .
C3 C -0.1572(6) 0.4199(10) 0.2107(5) 0.084(6) Uani 1 1 d . . . . .
H3A H -0.1709 0.3672 0.2237 0.127 Uiso 1 1 calc GR . . . .
H3B H -0.1599 0.4718 0.2324 0.127 Uiso 1 1 calc GR . . . .
H3C H -0.1189 0.4105 0.2150 0.127 Uiso 1 1 calc GR . . . .
C4 C -0.1687(6) 0.5145(8) 0.1256(6) 0.069(5) Uani 1 1 d . . . . .
H4A H -0.1299 0.5039 0.1325 0.103 Uiso 1 1 calc GR . . . .
H4B H -0.1726 0.5697 0.1437 0.103 Uiso 1 1 calc GR . . . .
H4C H -0.1887 0.5194 0.0859 0.103 Uiso 1 1 calc GR . . . .
O2 O -0.1815(3) 0.2596(6) -0.1528(3) 0.050(3) Uani 1 1 d . . . . .
O3 O -0.3964(4) 0.5584(7) -0.0950(4) 0.072(3) Uani 1 1 d . . . . .
O1 O -0.2601(4) 0.2883(7) -0.2243(4) 0.076(3) Uani 1 1 d . . . . .
C11 C 0.0973(5) 0.0326(8) 0.2273(5) 0.030(3) Uani 1 1 d . . . . .
C12 C 0.0443(5) 0.0108(8) 0.1773(5) 0.048(4) Uani 1 1 d . . . . .
H12A H 0.0130 0.0106 0.1894 0.071 Uiso 1 1 calc GR . . . .
H12B H 0.0479 -0.0477 0.1625 0.071 Uiso 1 1 calc GR . . . .
H12C H 0.0387 0.0560 0.1487 0.071 Uiso 1 1 calc GR . . . .
C8 C -0.0686(4) 0.1649(8) -0.0147(4) 0.031(3) Uani 1 1 d . . . . .
C9 C -0.0190(5) 0.1349(9) 0.0371(4) 0.051(4) Uani 1 1 d . . . . .
H9A H -0.0067 0.1849 0.0628 0.076 Uiso 1 1 calc GR . . . .
H9B H 0.0110 0.1155 0.0257 0.076 Uiso 1 1 calc GR . . . .
H9C H -0.0301 0.0856 0.0553 0.076 Uiso 1 1 calc GR . . . .
C16 C -0.0299(5) 0.5446(8) 0.0982(5) 0.054(4) Uani 1 1 d . . . . .
H16A H -0.0649 0.5175 0.0760 0.081 Uiso 1 1 calc GR . . . .
H16B H -0.0196 0.5886 0.0759 0.081 Uiso 1 1 calc GR . . . .
H16C H -0.0334 0.5739 0.1304 0.081 Uiso 1 1 calc GR . . . .
C13 C 0.1479(5) 0.0300(9) 0.2097(5) 0.050(4) Uani 1 1 d . . . . .
H13A H 0.1437 0.0748 0.1812 0.075 Uiso 1 1 calc GR . . . .
H13B H 0.1510 -0.0291 0.1953 0.075 Uiso 1 1 calc GR . . . .
H13C H 0.1809 0.0427 0.2417 0.075 Uiso 1 1 calc GR . . . .
C15 C 0.0136(5) 0.4732(8) 0.1171(5) 0.034(3) Uani 1 1 d . . . . .
C10 C -0.0895(5) 0.0853(8) -0.0536(5) 0.049(4) Uani 1 1 d . . . . .
H10A H -0.1012 0.0380 -0.0345 0.074 Uiso 1 1 calc GR . . . .
H10B H -0.0602 0.0632 -0.0651 0.074 Uiso 1 1 calc GR . . . .
H10C H -0.1205 0.1041 -0.0861 0.074 Uiso 1 1 calc GR . . . .
C7 C -0.2092(6) 0.2745(8) -0.2017(5) 0.038(3) Uani 1 1 d . . . . .
C6 C -0.2180(5) 0.5093(9) -0.0831(5) 0.038(3) Uani 1 1 d . . . . .
F1 F -0.1966(4) 0.2157(7) -0.2819(4) 0.097(3) Uani 1 1 d . . . . .
F3 F -0.1243(4) 0.2568(7) -0.2178(4) 0.090(3) Uani 1 1 d . . . . .
O4 O -0.3481(5) 0.5916(7) -0.0090(5) 0.089(4) Uani 1 1 d . . . . .
N1 N 0.0000 0.5980(13) 0.2500 0.088(7) Uani 1 2 d S T P . .
F2 F -0.1794(5) 0.3538(8) -0.2642(5) 0.145(5) Uani 1 1 d . . . . .
C20 C 0.0196(6) 0.4271(9) 0.0647(5) 0.061(4) Uani 1 1 d . . . . .
H20A H 0.0459 0.3782 0.0767 0.092 Uiso 1 1 calc GR . . . .
H20B H 0.0326 0.4708 0.0444 0.092 Uiso 1 1 calc GR . . . .
H20C H -0.0159 0.4039 0.0409 0.092 Uiso 1 1 calc GR . . . .
C21 C 0.0685(5) 0.5110(9) 0.1550(5) 0.055(4) Uani 1 1 d . . . . .
H21A H 0.0630 0.5463 0.1843 0.083 Uiso 1 1 calc GR . . . .
H21B H 0.0838 0.5489 0.1336 0.083 Uiso 1 1 calc GR . . . .
H21C H 0.0937 0.4621 0.1715 0.083 Uiso 1 1 calc GR . . . .
C25 C 0.1048(5) -0.0328(8) 0.2748(5) 0.050(4) Uani 1 1 d . . . . .
H25A H 0.1363 -0.0147 0.3070 0.075 Uiso 1 1 calc GR . . . .
H25B H 0.1110 -0.0927 0.2635 0.075 Uiso 1 1 calc GR . . . .
H25C H 0.0719 -0.0328 0.2842 0.075 Uiso 1 1 calc GR . . . .
C23 C -0.2199(5) 0.5183(10) -0.1432(5) 0.067(5) Uani 1 1 d . . . . .
H23A H -0.2070 0.4630 -0.1543 0.100 Uiso 1 1 calc GR . . . .
H23B H -0.1964 0.5676 -0.1455 0.100 Uiso 1 1 calc GR . . . .
H23C H -0.2575 0.5299 -0.1679 0.100 Uiso 1 1 calc GR . . . .
C22 C 0.0000 0.678(2) 0.2500 0.086(8) Uani 1 2 d S T P . .
C17 C -0.3810(7) 0.6105(11) -0.0581(8) 0.063(5) Uani 1 1 d . . . . .
C19 C -0.0532(5) 0.2427(9) -0.0452(5) 0.054(4) Uani 1 1 d . . . . .
H19A H -0.0865 0.2717 -0.0697 0.081 Uiso 1 1 calc GR . . . .
H19B H -0.0324 0.2198 -0.0669 0.081 Uiso 1 1 calc GR . . . .
H19C H -0.0309 0.2859 -0.0182 0.081 Uiso 1 1 calc GR . . . .
C24 C -0.1591(5) 0.4924(11) -0.0464(6) 0.091(6) Uani 1 1 d . . . . .
H24A H -0.1561 0.4920 -0.0078 0.136 Uiso 1 1 calc GR . . . .
H24B H -0.1358 0.5396 -0.0520 0.136 Uiso 1 1 calc GR . . . .
H24C H -0.1473 0.4349 -0.0558 0.136 Uiso 1 1 calc GR . . . .
C18 C -0.1775(7) 0.2747(12) -0.2418(6) 0.062(4) Uani 1 1 d . . . . .
F4 F -0.4442(6) 0.7221(8) -0.1089(5) 0.163(6) Uani 1 1 d . . . . .
F5 F -0.3971(6) 0.7538(8) -0.0256(6) 0.168(6) Uani 1 1 d . . . . .
C26 C -0.2417(8) 0.5908(10) -0.0656(9) 0.135(9) Uani 1 1 d . . . . .
H26A H -0.2815 0.5907 -0.0840 0.203 Uiso 1 1 calc GR . . . .
H26B H -0.2266 0.6446 -0.0759 0.203 Uiso 1 1 calc GR . . . .
H26C H -0.2324 0.5898 -0.0256 0.203 Uiso 1 1 calc GR . . . .
C29 C -0.3968(10) 0.7110(17) -0.0689(10) 0.101(7) Uani 1 1 d . U . . .
C27 C 0.0000 0.7780(15) 0.2500 0.114(10) Uani 1 2 d S T P . .
C28 C 0.1935(8) 0.1880(10) 0.1019(7) 0.097(6) Uani 1 1 d D U . . .
N11 N 0.1463(8) 0.2781(15) 0.1652(8) 0.063(6) Uani 0.6 1 d D U . A 2
F6A F -0.3616(7) 0.7506(9) -0.0857(8) 0.212(7) Uani 1 1 d . U . . .
C0AA C 0.1536(8) 0.2357(13) 0.1256(8) 0.107(6) Uani 1 1 d D U . . .
N2 N 0.1158(14) 0.265(3) 0.1307(18) 0.099(14) Uani 0.4 1 d . U . A 1

loop_
_atom_site_aniso_label
_atom_site_aniso_U_11
_atom_site_aniso_U_22
_atom_site_aniso_U_33
_atom_site_aniso_U_23
_atom_site_aniso_U_13
_atom_site_aniso_U_12
Ag1 0.0267(7) 0.0351(9) 0.0431(8) 0.000 0.0128(6) 0.000
Ag2 0.0317(5) 0.0406(6) 0.0261(5) -0.0022(5) 0.0087(4) 0.0001(5)
Ag3 0.0304(5) 0.0365(6) 0.0303(5) -0.0022(5) 0.0080(4) -0.0034(5)
Ag4 0.0367(8) 0.0705(11) 0.0271(7) 0.000 0.0118(6) 0.000
Ag5 0.0282(5) 0.0600(8) 0.0272(5) 0.0033(5) 0.0094(4) 0.0109(5)
Ag6 0.0418(6) 0.0331(6) 0.0533(6) 0.0082(5) 0.0057(5) 0.0012(5)
Ag7 0.0420(6) 0.0521(7) 0.0343(5) 0.0034(5) -0.0022(5) 0.0044(6)
Ag8 0.0397(6) 0.0504(7) 0.0514(6) 0.0079(6) 0.0200(5) 0.0050(5)
S9 0.0209(15) 0.039(2) 0.0247(15) -0.0038(14) 0.0052(12) 0.0020(14)
S10 0.0276(16) 0.033(2) 0.0293(16) -0.0002(14) 0.0077(14) -0.0028(15)
S11 0.0263(16) 0.0311(19) 0.0255(15) 0.0017(14) 0.0081(13) -0.0070(14)
S12 0.0223(15) 0.0347(19) 0.0244(15) -0.0069(14) 0.0040(12) -0.0023(14)
S13 0.0274(16) 0.0265(18) 0.0348(17) 0.0006(15) 0.0049(14) 0.0017(14)
C2 0.043(8) 0.040(9) 0.095(11) -0.006(8) 0.039(8) 0.007(7)
C1 0.021(6) 0.045(9) 0.027(6) -0.008(6) 0.002(5) 0.004(6)
C3 0.091(13) 0.090(13) 0.038(8) -0.030(9) -0.017(8) 0.032(10)
C4 0.097(12) 0.038(9) 0.103(12) -0.034(9) 0.073(11) -0.026(9)
O2 0.038(5) 0.087(8) 0.030(5) 0.010(5) 0.018(4) 0.017(5)
O3 0.092(8) 0.063(8) 0.063(7) -0.012(6) 0.031(6) 0.015(7)
O1 0.065(7) 0.115(10) 0.042(6) 0.007(6) 0.011(5) 0.039(7)
C11 0.032(7) 0.023(7) 0.039(7) 0.000(6) 0.015(6) 0.000(6)
C12 0.031(7) 0.047(9) 0.060(9) -0.024(7) 0.010(7) -0.008(7)
C8 0.016(6) 0.050(9) 0.022(6) -0.009(6) 0.000(5) 0.010(6)
C9 0.041(8) 0.081(11) 0.028(7) 0.003(7) 0.010(6) 0.027(8)
C16 0.044(9) 0.046(10) 0.060(9) 0.018(7) 0.003(7) -0.007(7)
C13 0.050(9) 0.053(10) 0.059(9) -0.001(7) 0.034(7) 0.002(7)
C15 0.034(7) 0.033(8) 0.028(7) 0.008(6) 0.004(6) 0.004(6)
C10 0.049(8) 0.051(9) 0.050(8) -0.017(7) 0.020(7) 0.017(7)
C7 0.055(9) 0.041(9) 0.017(6) 0.005(6) 0.011(6) 0.009(7)
C6 0.034(7) 0.046(9) 0.033(7) -0.009(7) 0.011(6) -0.017(7)
F1 0.107(8) 0.130(9) 0.073(6) -0.057(6) 0.055(6) -0.020(7)
F3 0.075(7) 0.130(9) 0.086(7) -0.012(6) 0.053(6) -0.013(6)
O4 0.110(10) 0.059(8) 0.100(9) 0.005(7) 0.040(8) 0.006(7)
N1 0.16(2) 0.050(14) 0.088(15) 0.000 0.083(15) 0.000
F2 0.253(15) 0.098(9) 0.147(10) 0.057(8) 0.147(10) 0.028(9)
C20 0.089(12) 0.058(10) 0.040(8) 0.009(8) 0.028(8) -0.008(9)
C21 0.040(8) 0.055(10) 0.061(9) 0.023(8) 0.006(7) -0.006(7)
C25 0.050(9) 0.036(9) 0.064(9) 0.004(7) 0.021(7) -0.005(7)
C23 0.049(9) 0.090(13) 0.047(9) 0.019(8) 0.000(7) -0.033(9)
C22 0.10(2) 0.10(2) 0.078(17) 0.000 0.061(15) 0.000
C17 0.087(14) 0.041(11) 0.093(14) 0.011(11) 0.071(12) 0.018(10)
C19 0.037(8) 0.078(12) 0.046(8) -0.003(8) 0.015(7) -0.001(8)
C24 0.043(10) 0.127(16) 0.068(11) 0.039(11) -0.021(8) -0.038(10)
C18 0.079(12) 0.074(13) 0.043(9) 0.023(9) 0.034(9) 0.014(11)
F4 0.198(14) 0.120(11) 0.134(10) 0.024(8) 0.016(10) 0.083(10)
F5 0.221(15) 0.085(9) 0.158(12) -0.027(8) 0.020(11) 0.055(9)
C26 0.18(2) 0.038(12) 0.27(3) -0.034(14) 0.17(2) -0.046(13)
C29 0.112(10) 0.102(11) 0.104(10) 0.005(8) 0.057(8) 0.005(8)
C27 0.14(3) 0.025(15) 0.18(3) 0.000 0.07(2) 0.000
C28 0.169(18) 0.038(10) 0.111(14) 0.006(10) 0.084(13) 0.023(11)
N11 0.054(9) 0.066(10) 0.077(10) 0.015(7) 0.033(8) 0.009(8)
F6A 0.207(13) 0.112(10) 0.376(17) 0.088(10) 0.176(13) 0.017(9)
C0AA 0.110(10) 0.112(11) 0.111(9) -0.003(7) 0.055(8) 0.003(8)
N2 0.07(2) 0.11(3) 0.14(3) 0.10(3) 0.06(2) 0.03(2)

loop_
_atom_type_symbol
_atom_type_description
_atom_type_scat_dispersion_real
_atom_type_scat_dispersion_imag
_atom_type_scat_source
C C 0.0033 0.0016 'International Tables Vol C Tables 4.2.6.8 and 6.1.1.4'
H H 0.0000 0.0000 'International Tables Vol C Tables 4.2.6.8 and 6.1.1.4'
Ag Ag -0.8971 1.1015 'International Tables Vol C Tables 4.2.6.8 and 6.1.1.4'
F F 0.0171 0.0103 'International Tables Vol C Tables 4.2.6.8 and 6.1.1.4'
N N 0.0061 0.0033 'International Tables Vol C Tables 4.2.6.8 and 6.1.1.4'
O O 0.0106 0.0060 'International Tables Vol C Tables 4.2.6.8 and 6.1.1.4'
S S 0.1246 0.1234 'International Tables Vol C Tables 4.2.6.8 and 6.1.1.4'

loop_
_geom_angle_atom_site_label_1
_geom_angle_atom_site_label_2
_geom_angle_atom_site_label_3
_geom_angle
_geom_angle_site_symmetry_1
_geom_angle_site_symmetry_3
Ag6 Ag1 Ag6 120.39(6) . 2
S13 Ag1 Ag6 135.82(8) 2 .
S13 Ag1 Ag6 51.28(7) 2 2
S13 Ag1 Ag6 135.82(8) . 2
S13 Ag1 Ag6 51.28(7) . .
S13 Ag1 S13 169.42(16) 2 .
Ag5 Ag2 Ag2 57.95(3) . 7_455
Ag5 Ag2 Ag2 54.93(3) 7_455 7_455
Ag5 Ag2 Ag5 112.88(4) . 7_455
Ag5 Ag2 Ag8 101.39(4) . .
Ag8 Ag2 Ag2 93.78(4) . 7_455
Ag8 Ag2 Ag5 83.16(3) . 7_455
S10 Ag2 Ag2 97.24(8) . 7_455
S10 Ag2 Ag5 58.64(8) . .
S10 Ag2 Ag5 129.75(8) . 7_455
S10 Ag2 Ag8 55.20(7) . .
S12 Ag2 Ag2 92.33(8) . 7_455
S12 Ag2 Ag5 121.92(8) . .
S12 Ag2 Ag5 62.20(7) . 7_455
S12 Ag2 Ag8 131.77(8) . .
S12 Ag2 S10 167.85(11) . .
S9 Ag3 S12 101.58(9) . .
S11 Ag3 S9 139.96(10) . .
S11 Ag3 S12 118.43(10) . .
S11 Ag4 S11 145.58(15) . 2
S11 Ag4 N1 107.21(8) . .
S11 Ag4 N1 107.21(8) 2 .
Ag2 Ag5 Ag2 67.12(4) . 7_455
Ag2 Ag5 Ag7 92.96(4) 7_455 .
Ag2 Ag5 Ag7 93.03(4) . .
S9 Ag5 Ag2 82.64(7) . .
S9 Ag5 Ag2 80.75(7) . 7_455
S9 Ag5 Ag7 173.38(8) . .
S9 Ag5 S10 126.70(10) . .
S9 Ag5 S12 124.42(10) . 7_455
S10 Ag5 Ag2 98.26(7) . 7_455
S10 Ag5 Ag2 50.15(6) . .
S10 Ag5 Ag7 51.85(6) . .
S10 Ag5 S12 84.90(9) . 7_455
S12 Ag5 Ag2 47.10(6) 7_455 7_455
S12 Ag5 Ag2 91.32(6) 7_455 .
S12 Ag5 Ag7 50.41(6) 7_455 .
O2 Ag5 Ag2 143.4(2) . 7_455
O2 Ag5 Ag2 146.7(2) . .
O2 Ag5 Ag7 76.01(19) . .
O2 Ag5 S9 110.3(2) . .
O2 Ag5 S10 101.5(2) . .
O2 Ag5 S12 104.4(2) . 7_455
S11 Ag6 Ag1 93.15(8) . .
S11 Ag6 S13 139.52(11) . .
S11 Ag6 N11 121.0(6) . .
S13 Ag6 Ag1 49.13(7) . .
S13 Ag6 N11 96.2(5) . .
N11 Ag6 Ag1 145.2(5) . .
N2 Ag6 Ag1 149.8(10) . .
N2 Ag6 S11 112.0(8) . .
N2 Ag6 S13 108.5(8) . .
S10 Ag7 Ag5 54.08(7) . .
S12 Ag7 Ag5 58.84(6) 7_455 .
S12 Ag7 S10 92.57(9) 7_455 .
S13 Ag7 Ag5 177.01(9) 8_455 .
S13 Ag7 S10 127.22(10) 8_455 .
S13 Ag7 S12 118.18(10) 8_455 7_455
O1 Ag7 Ag5 81.0(2) . .
O1 Ag7 S10 109.3(3) . .
O1 Ag7 S12 108.4(3) . 7_455
O1 Ag7 S13 100.6(2) . 8_455
S9 Ag8 Ag2 82.34(7) 7_455 .
S9 Ag8 S10 117.54(10) 7_455 .
S10 Ag8 Ag2 49.93(7) . .
O3 Ag8 Ag2 142.2(3) . .
O3 Ag8 S9 131.0(3) . 7_455
O3 Ag8 S10 109.7(3) . .
Ag3 S9 Ag5 116.18(12) . .
Ag8 S9 Ag3 99.15(10) 7_455 .
Ag8 S9 Ag5 109.41(11) 7_455 .
C8 S9 Ag3 115.3(3) . .
C8 S9 Ag5 108.2(3) . .
C8 S9 Ag8 107.8(4) . 7_455
Ag2 S10 Ag5 71.21(8) . .
Ag2 S10 Ag7 126.02(13) . .
Ag2 S10 Ag8 74.87(9) . .
Ag7 S10 Ag5 74.07(8) . .
Ag8 S10 Ag5 124.09(12) . .
Ag8 S10 Ag7 92.68(10) . .
C6 S10 Ag2 106.5(4) . .
C6 S10 Ag5 111.4(4) . .
C6 S10 Ag7 124.3(4) . .
C6 S10 Ag8 120.2(4) . .
Ag4 S11 Ag3 121.83(12) . .
Ag6 S11 Ag3 105.25(12) . .
Ag6 S11 Ag4 96.52(10) . .
C15 S11 Ag3 110.6(4) . .
C15 S11 Ag4 111.7(4) . .
C15 S11 Ag6 109.2(4) . .
Ag2 S12 Ag3 88.42(10) . .
Ag2 S12 Ag5 70.69(7) . 7_455
Ag2 S12 Ag7 131.08(12) . 7_455
Ag3 S12 Ag5 135.69(11) . 7_455
Ag7 S12 Ag3 98.91(10) 7_455 .
Ag7 S12 Ag5 70.75(8) 7_455 7_455
C1 S12 Ag2 107.4(4) . .
C1 S12 Ag3 116.1(4) . .
C1 S12 Ag5 107.4(4) . 7_455
C1 S12 Ag7 112.0(4) . 7_455
Ag1 S13 Ag6 79.59(9) . .
Ag1 S13 Ag7 131.91(13) . 8_556
Ag6 S13 Ag7 112.40(12) . 8_556
C11 S13 Ag1 105.1(4) . .
C11 S13 Ag6 114.7(4) . .
C11 S13 Ag7 110.1(4) . 8_556
H2A C2 H2B 109.5 . .
H2A C2 H2C 109.5 . .
H2B C2 H2C 109.5 . .
C1 C2 H2A 109.5 . .
C1 C2 H2B 109.5 . .
C1 C2 H2C 109.5 . .
C2 C1 S12 109.2(8) . .
C2 C1 C3 108.8(11) . .
C2 C1 C4 112.3(11) . .
C3 C1 S12 106.4(8) . .
C4 C1 S12 108.8(8) . .
C4 C1 C3 111.1(11) . .
C1 C3 H3A 109.5 . .
C1 C3 H3B 109.5 . .
C1 C3 H3C 109.5 . .
H3A C3 H3B 109.5 . .
H3A C3 H3C 109.5 . .
H3B C3 H3C 109.5 . .
C1 C4 H4A 109.5 . .
C1 C4 H4B 109.5 . .
C1 C4 H4C 109.5 . .
H4A C4 H4B 109.5 . .
H4A C4 H4C 109.5 . .
H4B C4 H4C 109.5 . .
C7 O2 Ag5 131.3(8) . .
C17 O3 Ag8 102.2(11) . .
C7 O1 Ag7 121.3(8) . .
C12 C11 S13 110.7(8) . .
C13 C11 S13 108.1(8) . .
C13 C11 C12 110.5(10) . .
C25 C11 S13 106.3(8) . .
C25 C11 C12 110.7(10) . .
C25 C11 C13 110.3(10) . .
C11 C12 H12A 109.5 . .
C11 C12 H12B 109.5 . .
C11 C12 H12C 109.5 . .
H12A C12 H12B 109.5 . .
H12A C12 H12C 109.5 . .
H12B C12 H12C 109.5 . .
C9 C8 S9 107.3(7) . .
C10 C8 S9 108.9(8) . .
C10 C8 C9 109.4(10) . .
C10 C8 C19 110.4(10) . .
C19 C8 S9 109.0(8) . .
C19 C8 C9 111.6(10) . .
C8 C9 H9A 109.5 . .
C8 C9 H9B 109.5 . .
C8 C9 H9C 109.5 . .
H9A C9 H9B 109.5 . .
H9A C9 H9C 109.5 . .
H9B C9 H9C 109.5 . .
H16A C16 H16B 109.5 . .
H16A C16 H16C 109.5 . .
H16B C16 H16C 109.5 . .
C15 C16 H16A 109.5 . .
C15 C16 H16B 109.5 . .
C15 C16 H16C 109.5 . .
C11 C13 H13A 109.5 . .
C11 C13 H13B 109.5 . .
C11 C13 H13C 109.5 . .
H13A C13 H13B 109.5 . .
H13A C13 H13C 109.5 . .
H13B C13 H13C 109.5 . .
C16 C15 S11 109.3(8) . .
C16 C15 C20 109.1(10) . .
C16 C15 C21 111.7(10) . .
C20 C15 S11 106.7(8) . .
C21 C15 S11 109.2(8) . .
C21 C15 C20 110.7(10) . .
C8 C10 H10A 109.5 . .
C8 C10 H10B 109.5 . .
C8 C10 H10C 109.5 . .
H10A C10 H10B 109.5 . .
H10A C10 H10C 109.5 . .
H10B C10 H10C 109.5 . .
O2 C7 O1 129.6(12) . .
O2 C7 C18 115.8(12) . .
O1 C7 C18 114.7(11) . .
C23 C6 S10 106.4(8) . .
C24 C6 S10 110.1(9) . .
C24 C6 C23 107.7(11) . .
C24 C6 C26 112.4(12) . .
C26 C6 S10 108.7(9) . .
C26 C6 C23 111.4(13) . .
C22 N1 Ag4 180.0 . .
C15 C20 H20A 109.5 . .
C15 C20 H20B 109.5 . .
C15 C20 H20C 109.5 . .
H20A C20 H20B 109.5 . .
H20A C20 H20C 109.5 . .
H20B C20 H20C 109.5 . .
C15 C21 H21A 109.5 . .
C15 C21 H21B 109.5 . .
C15 C21 H21C 109.5 . .
H21A C21 H21B 109.5 . .
H21A C21 H21C 109.5 . .
H21B C21 H21C 109.5 . .
C11 C25 H25A 109.5 . .
C11 C25 H25B 109.5 . .
C11 C25 H25C 109.5 . .
H25A C25 H25B 109.5 . .
H25A C25 H25C 109.5 . .
H25B C25 H25C 109.5 . .
C6 C23 H23A 109.5 . .
C6 C23 H23B 109.5 . .
C6 C23 H23C 109.5 . .
H23A C23 H23B 109.5 . .
H23A C23 H23C 109.5 . .
H23B C23 H23C 109.5 . .
N1 C22 C27 180.0 . .
O3 C17 O4 124.5(16) . .
O3 C17 C29 119.9(19) . .
O4 C17 C29 115.5(18) . .
C8 C19 H19A 109.5 . .
C8 C19 H19B 109.5 . .
C8 C19 H19C 109.5 . .
H19A C19 H19B 109.5 . .
H19A C19 H19C 109.5 . .
H19B C19 H19C 109.5 . .
C6 C24 H24A 109.5 . .
C6 C24 H24B 109.5 . .
C6 C24 H24C 109.5 . .
H24A C24 H24B 109.5 . .
H24A C24 H24C 109.5 . .
H24B C24 H24C 109.5 . .
F1 C18 C7 112.8(14) . .
F1 C18 F3 105.5(14) . .
F3 C18 C7 114.2(12) . .
F2 C18 C7 110.9(14) . .
F2 C18 F1 108.3(13) . .
F2 C18 F3 104.8(15) . .
C6 C26 H26A 109.5 . .
C6 C26 H26B 109.5 . .
C6 C26 H26C 109.5 . .
H26A C26 H26B 109.5 . .
H26A C26 H26C 109.5 . .
H26B C26 H26C 109.5 . .
F4 C29 C17 112(2) . .
F5 C29 C17 113.9(19) . .
F5 C29 F4 109(2) . .
F6A C29 C17 109.3(19) . .
F6A C29 F4 105(2) . .
F6A C29 F5 107(2) . .
C0AA N11 Ag6 122.2(17) . .
N11 C0AA C28 149(2) . .
N2 C0AA C28 163(3) . .
C0AA N2 Ag6 146(3) . .

loop_
_geom_bond_atom_site_label_1
_geom_bond_atom_site_label_2
_geom_bond_distance
_geom_bond_site_symmetry_2
Ag1 Ag6 3.0683(13) 2
Ag1 Ag6 3.0682(13) .
Ag1 S13 2.359(3) 2
Ag1 S13 2.359(3) .
Ag2 Ag2 3.3142(19) 7_455
Ag2 Ag5 3.0491(14) 7_455
Ag2 Ag5 2.9441(13) .
Ag2 Ag8 3.0114(14) .
Ag2 S10 2.387(3) .
Ag2 S12 2.367(3) .
Ag3 S9 2.478(3) .
Ag3 S11 2.470(3) .
Ag3 S12 2.599(3) .
Ag4 S11 2.441(3) 2
Ag4 S11 2.441(3) .
Ag4 N1 2.45(2) .
Ag5 Ag2 3.0491(14) 7_455
Ag5 Ag7 3.1531(14) .
Ag5 S9 2.490(3) .
Ag5 S10 2.656(3) .
Ag5 S12 2.858(3) 7_455
Ag5 O2 2.347(7) .
Ag6 S11 2.409(3) .
Ag6 S13 2.434(3) .
Ag6 N11 2.44(2) .
Ag6 N2 2.30(4) .
Ag7 S10 2.579(3) .
Ag7 S12 2.574(3) 7_455
Ag7 S13 2.480(3) 8_455
Ag7 O1 2.386(9) .
Ag8 S9 2.438(3) 7_455
Ag8 S10 2.562(3) .
Ag8 O3 2.346(10) .
S9 Ag8 2.438(3) 7_455
S9 C8 1.871(10) .
S10 C6 1.883(12) .
S11 C15 1.870(12) .
S12 Ag5 2.858(3) 7_455
S12 Ag7 2.574(3) 7_455
S12 C1 1.873(11) .
S13 Ag7 2.480(3) 8_556
S13 C11 1.857(11) .
C2 H2A 0.9600 .
C2 H2B 0.9600 .
C2 H2C 0.9600 .
C2 C1 1.449(14) .
C1 C3 1.527(14) .
C1 C4 1.512(15) .
C3 H3A 0.9600 .
C3 H3B 0.9600 .
C3 H3C 0.9600 .
C4 H4A 0.9600 .
C4 H4B 0.9600 .
C4 H4C 0.9600 .
O2 C7 1.212(12) .
O3 C17 1.167(17) .
O1 C7 1.243(14) .
C11 C12 1.527(14) .
C11 C13 1.522(14) .
C11 C25 1.505(14) .
C12 H12A 0.9600 .
C12 H12B 0.9600 .
C12 H12C 0.9600 .
C8 C9 1.535(13) .
C8 C10 1.505(14) .
C8 C19 1.517(15) .
C9 H9A 0.9600 .
C9 H9B 0.9600 .
C9 H9C 0.9600 .
C16 H16A 0.9600 .
C16 H16B 0.9600 .
C16 H16C 0.9600 .
C16 C15 1.485(15) .
C13 H13A 0.9600 .
C13 H13B 0.9600 .
C13 H13C 0.9600 .
C15 C20 1.555(15) .
C15 C21 1.501(14) .
C10 H10A 0.9600 .
C10 H10B 0.9600 .
C10 H10C 0.9600 .
C7 C18 1.519(18) .
C6 C23 1.522(15) .
C6 C24 1.487(16) .
C6 C26 1.489(18) .
F1 C18 1.297(17) .
F3 C18 1.310(16) .
O4 C17 1.264(17) .
N1 C22 1.18(3) .
F2 C18 1.291(16) .
C20 H20A 0.9600 .
C20 H20B 0.9600 .
C20 H20C 0.9600 .
C21 H21A 0.9600 .
C21 H21B 0.9600 .
C21 H21C 0.9600 .
C25 H25A 0.9600 .
C25 H25B 0.9600 .
C25 H25C 0.9600 .
C23 H23A 0.9600 .
C23 H23B 0.9600 .
C23 H23C 0.9600 .
C22 C27 1.47(3) .
C17 C29 1.53(2) .
C19 H19A 0.9600 .
C19 H19B 0.9600 .
C19 H19C 0.9600 .
C24 H24A 0.9600 .
C24 H24B 0.9600 .
C24 H24C 0.9600 .
F4 C29 1.29(2) .
F5 C29 1.28(2) .
C26 H26A 0.9600 .
C26 H26B 0.9600 .
C26 H26C 0.9600 .
C29 F6A 1.27(2) .
C28 C0AA 1.537(14) .
N11 C0AA 1.257(15) .
C0AA N2 1.11(4) .

loop_
_geom_torsion_atom_site_label_1
_geom_torsion_atom_site_label_2
_geom_torsion_atom_site_label_3
_geom_torsion_atom_site_label_4
_geom_torsion
_geom_torsion_site_symmetry_1
Ag1 S13 C11 C12 38.7(9) .
Ag1 S13 C11 C13 160.0(7) .
Ag1 S13 C11 C25 -81.6(8) .
Ag2 S10 C6 C23 158.2(8) .
Ag2 S10 C6 C24 41.8(10) .
Ag2 S10 C6 C26 -81.7(11) .
Ag2 S12 C1 C2 68.4(9) .
Ag2 S12 C1 C3 -174.3(8) .
Ag2 S12 C1 C4 -54.5(9) .
Ag3 S9 C8 C9 47.2(9) .
Ag3 S9 C8 C10 165.6(7) .
Ag3 S9 C8 C19 -73.8(7) .
Ag3 S11 C15 C16 63.4(9) .
Ag3 S11 C15 C20 -54.5(9) .
Ag3 S11 C15 C21 -174.2(7) .
Ag3 S12 C1 C2 165.4(7) .
Ag3 S12 C1 C3 -77.3(9) .
Ag3 S12 C1 C4 42.4(9) .
Ag4 S11 C15 C16 -75.7(8) .
Ag4 S11 C15 C20 166.4(7) .
Ag4 S11 C15 C21 46.7(9) .
Ag5 S9 C8 C9 179.3(7) .
Ag5 S9 C8 C10 -62.3(9) .
Ag5 S9 C8 C19 58.2(8) .
Ag5 S10 C6 C23 82.4(9) .
Ag5 S10 C6 C24 -34.0(10) .
Ag5 S10 C6 C26 -157.5(10) .
Ag5 S12 C1 C2 -6.3(10) 7_455
Ag5 S12 C1 C3 111.0(8) 7_455
Ag5 S12 C1 C4 -129.2(8) 7_455
Ag5 O2 C7 O1 -3(2) .
Ag5 O2 C7 C18 178.3(10) .
Ag6 S11 C15 C16 178.8(7) .
Ag6 S11 C15 C20 60.9(8) .
Ag6 S11 C15 C21 -58.8(9) .
Ag6 S13 C11 C12 -46.6(9) .
Ag6 S13 C11 C13 74.7(8) .
Ag6 S13 C11 C25 -166.9(6) .
Ag6 N11 C0AA C28 -148(3) .
Ag7 S10 C6 C23 -2.5(11) .
Ag7 S10 C6 C24 -118.8(9) .
Ag7 S10 C6 C26 117.6(11) .
Ag7 S12 C1 C2 -82.1(9) 7_455
Ag7 S12 C1 C3 35.3(10) 7_455
Ag7 S12 C1 C4 155.0(7) 7_455
Ag7 S13 C11 C12 -174.6(7) 8_556
Ag7 S13 C11 C13 -53.3(8) 8_556
Ag7 S13 C11 C25 65.1(8) 8_556
Ag7 O1 C7 O2 10(2) .
Ag7 O1 C7 C18 -170.9(10) .
Ag8 S9 C8 C9 -62.5(9) 7_455
Ag8 S9 C8 C10 55.9(8) 7_455
Ag8 S9 C8 C19 176.4(6) 7_455
Ag8 S10 C6 C23 -120.0(8) .
Ag8 S10 C6 C24 123.6(9) .
Ag8 S10 C6 C26 0.1(12) .
Ag8 O3 C17 O4 -3.0(19) .
Ag8 O3 C17 C29 171.7(14) .
O2 C7 C18 F1 121.7(14) .
O2 C7 C18 F3 1(2) .
O2 C7 C18 F2 -116.8(15) .
O3 C17 C29 F4 30(3) .
O3 C17 C29 F5 154.5(19) .
O3 C17 C29 F6A -86(3) .
O1 C7 C18 F1 -57.2(18) .
O1 C7 C18 F3 -177.6(14) .
O1 C7 C18 F2 64.3(19) .
O4 C17 C29 F4 -154.4(17) .
O4 C17 C29 F5 -30(3) .
O4 C17 C29 F6A 89(2) .
C28 C0AA N2 Ag6 124(8) .
